data_2235227
loop_
_publ_author_name
'Sun, Xiaofei'
'Zhang, Xiaoping'
'Zhang, Binbin'
'Wang, Wenguo'
'Zeng, Qingle'

_publ_section_title
;
 (<i>S</i>)-<i>N</i>-Phenyl-<i>tert</i>-butanesulfinamide
;
_journal_coeditor_code RZ2751
_journal_issue 6
_journal_name_full 'Acta Crystallographica Section E'
_journal_page_first o1728
_journal_paper_doi 10.1107/S1600536812020673
_journal_volume 68
_journal_year 2012
_chemical_formula_iupac 'C10 H15 N O S'
_chemical_formula_moiety 'C10 H15 N O S'
_chemical_formula_sum 'C10 H15 N O S'
_chemical_formula_weight 197.29
_chemical_melting_point_gt 383
_chemical_melting_point_lt 386
_chemical_name_systematic
;
(<i>S</i>)-<i>N</i>-Phenyl-<i>tert</i>-butanesulfinamide
;
_space_group_crystal_system orthorhombic
_space_group_IT_number 19
_space_group_name_Hall 'P 2ac 2ab'
_symmetry_space_group_name_Hall 'P 2ac 2ab'
_symmetry_space_group_name_H-M 'P 21 21 21'
_atom_sites_solution_hydrogens geom
_atom_sites_solution_primary direct
_atom_sites_solution_secondary difmap
_audit_creation_method
;
  Olex2 1.1
  (compiled 2011.11.01 svn.r2039, GUI svn.r3906)
;
_cell_angle_alpha 90.00
_cell_angle_beta 90.00
_cell_angle_gamma 90.00
_cell_formula_units_Z 8
_cell_length_a 9.3596(4)
_cell_length_b 10.4702(4)
_cell_length_c 22.7438(10)
_cell_measurement_reflns_used 1915
_cell_measurement_temperature 293(2)
_cell_measurement_theta_max 29.1052
_cell_measurement_theta_min 3.0474
_cell_volume 2228.82(16)
_computing_cell_refinement
;
CrysAlis PRO (Agilent, 2011)
;
_computing_data_collection
;
CrysAlis PRO (Agilent, 2011)
;
_computing_data_reduction
;
CrysAlis PRO (Agilent, 2011)
;
_computing_molecular_graphics
;
OLEX2 (Dolomanov <i>et al.</i>, 2009)
;
_computing_publication_material
;
OLEX2 (Dolomanov <i>et al.</i>, 2009)
;
_computing_structure_refinement
;
SHELXL97 (Sheldrick, 2008)
;
_computing_structure_solution
;
SHELXS97 (Sheldrick, 2008)
;
_diffrn_ambient_temperature 293.15
_diffrn_detector_area_resol_mean 16.0874
_diffrn_measured_fraction_theta_full 0.997
_diffrn_measured_fraction_theta_max 0.997
_diffrn_measurement_device_type 'Aglenet Xcalibur Eos'
_diffrn_measurement_method '\w scans'
_diffrn_radiation_monochromator graphite
_diffrn_radiation_type 'Mo K\a'
_diffrn_radiation_wavelength 0.7107
_diffrn_reflns_av_R_equivalents 0.0254
_diffrn_reflns_limit_h_max 8
_diffrn_reflns_limit_h_min -11
_diffrn_reflns_limit_k_max 10
_diffrn_reflns_limit_k_min -13
_diffrn_reflns_limit_l_max 28
_diffrn_reflns_limit_l_min -16
_diffrn_reflns_number 6065
_diffrn_reflns_theta_full 26.36
_diffrn_reflns_theta_max 26.36
_diffrn_reflns_theta_min 3.05
_exptl_absorpt_coefficient_mu 0.254
_exptl_absorpt_correction_T_max 1.00000
_exptl_absorpt_correction_T_min 0.98738
_exptl_absorpt_correction_type multi-scan
_exptl_absorpt_process_details
;
(CrysAlis PRO; Agilent, 2011)
;
_exptl_crystal_colour colourless
_exptl_crystal_density_diffrn 1.176
_exptl_crystal_density_method 'not measured'
_exptl_crystal_description block
_exptl_crystal_F_000 848
_exptl_crystal_size_max 0.38
_exptl_crystal_size_mid 0.32
_exptl_crystal_size_min 0.30
_refine_diff_density_max 0.259
_refine_diff_density_min -0.262
_refine_ls_abs_structure_details 'Flack (1983), 1390 Friedel pairs'
_refine_ls_abs_structure_Flack -0.09(9)
_refine_ls_extinction_method none
_refine_ls_goodness_of_fit_ref 0.977
_refine_ls_hydrogen_treatment mixed
_refine_ls_matrix_type full
_refine_ls_number_parameters 249
_refine_ls_number_reflns 3993
_refine_ls_number_restraints 0
_refine_ls_restrained_S_all 0.977
_refine_ls_R_factor_all 0.0988
_refine_ls_R_factor_gt 0.0539
_refine_ls_shift/su_max 0.001
_refine_ls_shift/su_mean 0.000
_refine_ls_structure_factor_coef Fsqd
_refine_ls_weighting_details 'calc w=1/[\s^2^(Fo^2^)+(0.0271P)^2^+0.0000P] where P=(Fo^2^+2Fc^2^)/3'
_refine_ls_weighting_scheme calc
_refine_ls_wR_factor_gt 0.0774
_refine_ls_wR_factor_ref 0.0897
_reflns_number_gt 2503
_reflns_number_total 3993
_reflns_threshold_expression I>2sigma(I)
_cod_data_source_file rz2751.cif
_cod_data_source_block I
_cod_original_cell_volume 2228.82(17)
_cod_database_code 2235227
_cod_database_fobs_code 2235227

loop_
_space_group_symop_operation_xyz
'x, y, z'
'-x+1/2, -y, z+1/2'
'x+1/2, -y+1/2, -z'
'-x, y+1/2, -z+1/2'

loop_
_atom_site_type_symbol
_atom_site_label
_atom_site_fract_x
_atom_site_fract_y
_atom_site_fract_z
_atom_site_U_iso_or_equiv
_atom_site_adp_type
_atom_site_calc_flag
_atom_site_refinement_flags
_atom_site_occupancy
_atom_site_symmetry_multiplicity
S S1 -0.63522(11) -0.88887(8) -0.08184(4) 0.0658(3) Uani d . 1 1
S S2 0.04812(9) -1.49605(8) 0.25283(4) 0.0596(2) Uani d . 1 1
O O1 -0.6196(3) -0.7833(2) -0.12453(11) 0.0943(9) Uani d . 1 1
O O2 0.0446(3) -1.3883(2) 0.20975(9) 0.0730(7) Uani d . 1 1
N N1 -0.5152(4) -0.9991(3) -0.09407(14) 0.0781(10) Uani d . 1 1
H H1 -0.517(3) -1.037(2) -0.1245(12) 0.051(11) Uiso d . 1 1
N N2 0.0029(4) -1.4435(3) 0.31882(13) 0.0702(10) Uani d . 1 1
H H2 0.042(3) -1.376(2) 0.3290(11) 0.038(9) Uiso d . 1 1
C C1 -0.3963(4) -1.0169(3) -0.05740(14) 0.0567(9) Uani d . 1 1
C C2 -0.3226(4) -1.1295(3) -0.06151(15) 0.0697(11) Uani d . 1 1
H H2A -0.3507 -1.1910 -0.0887 0.084 Uiso calc R 1 1
C C3 -0.2065(5) -1.1521(4) -0.02543(17) 0.0783(12) Uani d . 1 1
H H3 -0.1560 -1.2283 -0.0289 0.094 Uiso calc R 1 1
C C4 -0.1653(5) -1.0632(5) 0.01535(16) 0.0814(13) Uani d . 1 1
H H4 -0.0881 -1.0792 0.0400 0.098 Uiso calc R 1 1
C C5 -0.2383(5) -0.9517(4) 0.01931(17) 0.0805(12) Uani d . 1 1
H H5 -0.2106 -0.8912 0.0470 0.097 Uiso calc R 1 1
C C6 -0.3530(5) -0.9262(3) -0.01707(15) 0.0683(11) Uani d . 1 1
H H6 -0.4007 -0.8485 -0.0144 0.082 Uiso calc R 1 1
C C7 -0.7985(4) -0.9729(3) -0.10372(14) 0.0651(10) Uani d . 1 1
C C8 -0.7966(4) -0.9995(4) -0.17018(14) 0.0892(12) Uani d . 1 1
H H8A -0.7820 -0.9209 -0.1911 0.134 Uiso calc R 1 1
H H8B -0.8861 -1.0365 -0.1818 0.134 Uiso calc R 1 1
H H8C -0.7204 -1.0577 -0.1792 0.134 Uiso calc R 1 1
C C9 -0.9184(4) -0.8808(3) -0.08820(16) 0.0868(12) Uani d . 1 1
H H9A -0.9160 -0.8631 -0.0468 0.130 Uiso calc R 1 1
H H9B -1.0086 -0.9185 -0.0982 0.130 Uiso calc R 1 1
H H9C -0.9061 -0.8027 -0.1097 0.130 Uiso calc R 1 1
C C10 -0.8088(4) -1.0947(3) -0.06758(17) 0.1018(15) Uani d . 1 1
H H10A -0.7340 -1.1523 -0.0790 0.153 Uiso calc R 1 1
H H10B -0.8999 -1.1343 -0.0743 0.153 Uiso calc R 1 1
H H10C -0.7991 -1.0744 -0.0266 0.153 Uiso calc R 1 1
C C11 -0.1317(4) -1.4709(3) 0.34283(13) 0.0549(9) Uani d . 1 1
C C12 -0.2013(4) -1.5837(3) 0.33049(14) 0.0687(11) Uani d . 1 1
H H12 -0.1604 -1.6432 0.3052 0.082 Uiso calc R 1 1
C C13 -0.3322(4) -1.6075(4) 0.35607(17) 0.0791(11) Uani d . 1 1
H H13 -0.3804 -1.6823 0.3466 0.095 Uiso calc R 1 1
C C14 -0.3932(4) -1.5244(5) 0.39494(17) 0.0868(13) Uani d . 1 1
H H14 -0.4807 -1.5427 0.4123 0.104 Uiso calc R 1 1
C C15 -0.3220(4) -1.4137(4) 0.40762(16) 0.0815(13) Uani d . 1 1
H H15 -0.3619 -1.3566 0.4343 0.098 Uiso calc R 1 1
C C16 -0.1937(4) -1.3846(3) 0.38212(14) 0.0705(10) Uani d . 1 1
H H16 -0.1481 -1.3080 0.3909 0.085 Uiso calc R 1 1
C C17 0.2373(4) -1.5304(3) 0.26576(14) 0.0632(10) Uani d . 1 1
C C18 0.2876(5) -1.5848(4) 0.20743(18) 0.1162(16) Uani d . 1 1
H H18A 0.2232 -1.6508 0.1950 0.174 Uiso calc R 1 1
H H18B 0.3817 -1.6199 0.2120 0.174 Uiso calc R 1 1
H H18C 0.2898 -1.5182 0.1785 0.174 Uiso calc R 1 1
C C19 0.3190(4) -1.4111(3) 0.28162(15) 0.0825(12) Uani d . 1 1
H H19A 0.3082 -1.3490 0.2509 0.124 Uiso calc R 1 1
H H19B 0.4184 -1.4314 0.2863 0.124 Uiso calc R 1 1
H H19C 0.2825 -1.3768 0.3178 0.124 Uiso calc R 1 1
C C20 0.2443(5) -1.6306(4) 0.31436(17) 0.1057(15) Uani d . 1 1
H H20A 0.2186 -1.5922 0.3512 0.159 Uiso calc R 1 1
H H20B 0.3397 -1.6639 0.3169 0.159 Uiso calc R 1 1
H H20C 0.1791 -1.6988 0.3056 0.159 Uiso calc R 1 1

loop_
_atom_site_aniso_label
_atom_site_aniso_U_11
_atom_site_aniso_U_22
_atom_site_aniso_U_33
_atom_site_aniso_U_12
_atom_site_aniso_U_13
_atom_site_aniso_U_23
S1 0.0774(6) 0.0593(5) 0.0608(5) 0.0046(6) 0.0068(6) -0.0011(5)
S2 0.0663(5) 0.0637(5) 0.0488(4) -0.0082(6) 0.0024(5) -0.0111(5)
O1 0.102(2) 0.0703(15) 0.1102(19) -0.0104(17) 0.011(2) 0.0274(15)
O2 0.0870(17) 0.0736(15) 0.0582(14) 0.0001(18) -0.0085(15) 0.0076(12)
N1 0.087(2) 0.092(2) 0.0550(19) 0.022(2) -0.005(2) -0.027(2)
N2 0.078(2) 0.071(2) 0.0618(19) -0.024(2) 0.0131(19) -0.0221(17)
C1 0.067(2) 0.060(2) 0.0430(18) 0.001(2) 0.0080(18) -0.0012(18)
C2 0.078(3) 0.067(3) 0.063(2) 0.000(3) 0.003(2) -0.0006(19)
C3 0.082(3) 0.075(3) 0.078(3) 0.017(3) 0.013(3) 0.010(2)
C4 0.077(3) 0.106(3) 0.061(3) 0.002(3) -0.003(3) 0.012(3)
C5 0.094(3) 0.088(3) 0.059(3) -0.011(3) 0.002(3) -0.004(2)
C6 0.087(3) 0.066(2) 0.052(2) -0.002(3) 0.007(2) 0.0038(19)
C7 0.072(3) 0.054(2) 0.069(2) 0.004(2) 0.009(2) 0.0059(18)
C8 0.087(3) 0.102(3) 0.078(3) 0.004(3) -0.009(3) -0.017(2)
C9 0.076(3) 0.083(3) 0.101(3) 0.011(3) 0.014(3) -0.004(2)
C10 0.116(4) 0.073(3) 0.117(3) -0.010(3) 0.024(3) 0.021(2)
C11 0.062(2) 0.057(2) 0.0462(19) -0.001(2) 0.000(2) 0.0024(17)
C12 0.068(3) 0.073(3) 0.065(2) 0.001(2) 0.012(2) -0.0014(19)
C13 0.071(3) 0.082(3) 0.084(3) -0.009(3) 0.007(3) 0.004(2)
C14 0.065(3) 0.117(3) 0.079(3) 0.010(3) 0.014(2) 0.017(3)
C15 0.081(3) 0.097(3) 0.066(3) 0.027(3) 0.017(3) -0.004(2)
C16 0.086(3) 0.070(2) 0.055(2) 0.012(3) 0.008(2) -0.004(2)
C17 0.068(2) 0.063(2) 0.058(2) 0.002(2) 0.001(2) -0.0055(18)
C18 0.091(3) 0.150(4) 0.107(3) 0.016(3) 0.013(3) -0.052(3)
C19 0.071(3) 0.078(3) 0.098(3) -0.009(2) -0.004(2) -0.002(2)
C20 0.105(3) 0.084(3) 0.128(4) 0.000(3) -0.019(3) 0.025(3)

loop_
_atom_type_symbol
_atom_type_description
_atom_type_scat_dispersion_real
_atom_type_scat_dispersion_imag
_atom_type_scat_source
C C 0.0033 0.0016 'International Tables Vol C Tables 4.2.6.8 and 6.1.1.4'
H H 0.0000 0.0000 'International Tables Vol C Tables 4.2.6.8 and 6.1.1.4'
N N 0.0061 0.0033 'International Tables Vol C Tables 4.2.6.8 and 6.1.1.4'
O O 0.0106 0.0060 'International Tables Vol C Tables 4.2.6.8 and 6.1.1.4'
S S 0.1246 0.1234 'International Tables Vol C Tables 4.2.6.8 and 6.1.1.4'

loop_
_geom_angle_atom_site_label_1
_geom_angle_atom_site_label_2
_geom_angle_atom_site_label_3
_geom_angle
O1 S1 N1 110.38(17)
O1 S1 C7 105.27(16)
N1 S1 C7 100.83(16)
O2 S2 N2 109.77(14)
O2 S2 C17 105.97(15)
N2 S2 C17 99.62(16)
S1 N1 H1 119(2)
C1 N1 S1 122.5(3)
C1 N1 H1 118(2)
S2 N2 H2 115.2(19)
C11 N2 S2 121.0(3)
C11 N2 H2 117.5(19)
C2 C1 N1 118.3(3)
C2 C1 C6 119.3(3)
C6 C1 N1 122.5(4)
C1 C2 H2A 119.9
C1 C2 C3 120.2(4)
C3 C2 H2A 119.9
C2 C3 H3 119.8
C4 C3 C2 120.5(4)
C4 C3 H3 119.8
C3 C4 H4 120.4
C5 C4 C3 119.2(4)
C5 C4 H4 120.4
C4 C5 H5 119.4
C4 C5 C6 121.2(4)
C6 C5 H5 119.4
C1 C6 C5 119.6(4)
C1 C6 H6 120.2
C5 C6 H6 120.2
C8 C7 S1 110.1(3)
C9 C7 S1 104.3(2)
C9 C7 C8 110.6(3)
C10 C7 S1 108.0(3)
C10 C7 C8 112.4(3)
C10 C7 C9 111.1(3)
C7 C8 H8A 109.5
C7 C8 H8B 109.5
C7 C8 H8C 109.5
H8A C8 H8B 109.5
H8A C8 H8C 109.5
H8B C8 H8C 109.5
C7 C9 H9A 109.5
C7 C9 H9B 109.5
C7 C9 H9C 109.5
H9A C9 H9B 109.5
H9A C9 H9C 109.5
H9B C9 H9C 109.5
C7 C10 H10A 109.5
C7 C10 H10B 109.5
C7 C10 H10C 109.5
H10A C10 H10B 109.5
H10A C10 H10C 109.5
H10B C10 H10C 109.5
C12 C11 N2 121.4(3)
C12 C11 C16 119.3(4)
C16 C11 N2 119.3(3)
C11 C12 H12 120.4
C11 C12 C13 119.2(4)
C13 C12 H12 120.4
C12 C13 H13 119.0
C14 C13 C12 122.0(4)
C14 C13 H13 119.0
C13 C14 H14 120.9
C13 C14 C15 118.2(4)
C15 C14 H14 120.9
C14 C15 H15 119.1
C14 C15 C16 121.8(4)
C16 C15 H15 119.1
C11 C16 H16 120.3
C15 C16 C11 119.4(4)
C15 C16 H16 120.3
C18 C17 S2 103.5(2)
C18 C17 C20 111.2(3)
C19 C17 S2 111.5(2)
C19 C17 C18 111.3(3)
C19 C17 C20 112.0(3)
C20 C17 S2 107.0(3)
C17 C18 H18A 109.5
C17 C18 H18B 109.5
C17 C18 H18C 109.5
H18A C18 H18B 109.5
H18A C18 H18C 109.5
H18B C18 H18C 109.5
C17 C19 H19A 109.5
C17 C19 H19B 109.5
C17 C19 H19C 109.5
H19A C19 H19B 109.5
H19A C19 H19C 109.5
H19B C19 H19C 109.5
C17 C20 H20A 109.5
C17 C20 H20B 109.5
C17 C20 H20C 109.5
H20A C20 H20B 109.5
H20A C20 H20C 109.5
H20B C20 H20C 109.5

loop_
_geom_bond_atom_site_label_1
_geom_bond_atom_site_label_2
_geom_bond_distance
S1 O1 1.479(2)
S1 N1 1.634(3)
S1 C7 1.832(4)
S2 O2 1.494(2)
S2 N2 1.654(3)
S2 C17 1.831(4)
N1 H1 0.80(3)
N1 C1 1.403(4)
N2 H2 0.83(2)
N2 C11 1.403(4)
C1 C2 1.370(4)
C1 C6 1.381(4)
C2 H2A 0.9300
C2 C3 1.382(5)
C3 H3 0.9300
C3 C4 1.370(5)
C4 H4 0.9300
C4 C5 1.356(5)
C5 H5 0.9300
C5 C6 1.381(5)
C6 H6 0.9300
C7 C8 1.537(4)
C7 C9 1.521(4)
C7 C10 1.520(4)
C8 H8A 0.9600
C8 H8B 0.9600
C8 H8C 0.9600
C9 H9A 0.9600
C9 H9B 0.9600
C9 H9C 0.9600
C10 H10A 0.9600
C10 H10B 0.9600
C10 H10C 0.9600
C11 C12 1.378(4)
C11 C16 1.397(4)
C12 H12 0.9300
C12 C13 1.379(5)
C13 H13 0.9300
C13 C14 1.365(5)
C14 H14 0.9300
C14 C15 1.368(5)
C15 H15 0.9300
C15 C16 1.368(5)
C16 H16 0.9300
C17 C18 1.519(4)
C17 C19 1.509(4)
C17 C20 1.526(4)
C18 H18A 0.9600
C18 H18B 0.9600
C18 H18C 0.9600
C19 H19A 0.9600
C19 H19B 0.9600
C19 H19C 0.9600
C20 H20A 0.9600
C20 H20B 0.9600
C20 H20C 0.9600

loop_
_geom_hbond_atom_site_label_D
_geom_hbond_atom_site_label_H
_geom_hbond_atom_site_label_A
_geom_hbond_site_symmetry_A
_geom_hbond_distance_DH
_geom_hbond_distance_HA
_geom_hbond_distance_DA
_geom_hbond_angle_DHA
N1 H1 O2 3_425 0.80(3) 2.17(3) 2.937(4) 161(3)
N2 H2 O1 2_435 0.83(2) 2.11(2) 2.914(4) 166(3)
